data_1577429
loop_
_publ_author_name
'Schiele, Stefanie'
'Paschke, Ann-Sophie K.'
'Romiti, Giorgia'
'Morandi, Bill'

_publ_section_title
;
 Direct access to 2-imidazolines from unactivated alkenes
;
_journal_name_full 'Chemical Science'
_journal_paper_doi 10.1039/D6SC03337G
_journal_year 2026
_chemical_formula_moiety '2(C2 F3 O2), C10 H20 N4'
_chemical_formula_sum 'C14 H20 F6 N4 O4'
_chemical_formula_weight 422.34
_chemical_name_systematic '1,4-Bis(4,5-dihydro-1H-imidazol-2-yl)butane (TFA salt)'
_space_group_crystal_system monoclinic
_space_group_IT_number 14
_space_group_name_Hall '-P 2ybc'
_space_group_name_H-M_alt 'P 1 21/c 1'
_atom_sites_solution_hydrogens mixed
_atom_sites_solution_primary dual
_audit_creation_date 2026-01-27
_audit_creation_method
;
Olex2 1.5
(compiled 2025.07.13 svn.rb7424aed for OlexSys, GUI svn.r7314)
;
_audit_update_record
;
2026-02-05 deposited with the CCDC.	2026-06-09 downloaded from the CCDC.
;
_cell_angle_alpha 90
_cell_angle_beta 98.9510(10)
_cell_angle_gamma 90
_cell_formula_units_Z 2
_cell_length_a 4.99150(10)
_cell_length_b 13.3535(2)
_cell_length_c 13.3800(2)
_cell_measurement_reflns_used 22659
_cell_measurement_temperature 100.0(1)
_cell_measurement_theta_max 79.1800
_cell_measurement_theta_min 3.3570
_cell_volume 880.97(3)
_computing_cell_refinement 'CrysAlisPro 1.171.43.144a (Rigaku OD, 2024)'
_computing_data_collection 'CrysAlisPro system (CCD 43.144a 64-bit (release 23-01-2025))'
_computing_data_reduction 'CrysAlisPro 1.171.43.144a (Rigaku OD, 2024)'
_computing_molecular_graphics 'Olex2 1.5 (Dolomanov et al., 2009)'
_computing_publication_material 'Olex2 1.5 (Dolomanov et al., 2009)'
_computing_structure_refinement 'SHELXL 2019/3 (Sheldrick, 2015)'
_computing_structure_solution 'SHELXT 2018/2 (Sheldrick, 2018)'
_diffrn_ambient_environment N~2~
_diffrn_ambient_temperature 100.0(1)
_diffrn_detector 'Hybrid Pixel Array Detector'
_diffrn_detector_area_resol_mean 5.8140
_diffrn_detector_type 'Pilatus 300K'
_diffrn_measured_fraction_theta_full 1.000
_diffrn_measured_fraction_theta_max 0.961
_diffrn_measurement_details
;
List of Runs (angles in degrees, time in seconds):

  # Type    Start    End  Width  t~exp~   \w     \q     \k     \f   Frames
#--------------------------------------------------------------------------
  1  \w     46.00 112.00   0.50    0.15    --  110.00-125.00 150.00  132
  2  \w     41.00  67.00   0.50    0.15    --  110.00-125.00 -30.00   52
  3  \w     87.00 113.00   0.50    0.15    --  110.00-125.00 -30.00   52
  4  \w     72.00  98.00   0.50    0.15    --  110.00-125.00 -60.00   52
  5  \w     41.00  68.00   0.50    0.15    --  110.00-125.00 -60.00   54
  6  \w     44.00  80.00   0.50    0.15    --  110.00-125.00-120.00   72
  7  \w     49.00 106.00   0.50    0.15    --  110.00 -99.00-180.00  114
  8  \w     68.00 105.00   0.50    0.15    --  110.00 -99.00 -60.00   74
  9  \w     60.00 106.00   0.50    0.15    --  110.00 -99.00  30.00   92
 10  \w     38.00  63.00   0.50    0.15    --  110.00 -57.00   0.00   50
 11  \w     40.00  67.00   0.50    0.15    --  110.00 -57.00  90.00   54
 12  \w     40.00  68.00   0.50    0.15    --  110.00 -57.00  30.00   56
 13  \w     40.00  68.00   0.50    0.15    --  110.00 -57.00 -30.00   56
 14  \w     39.00  65.00   0.50    0.15    --  110.00 -57.00 -60.00   52
 15  \w     40.00  66.00   0.50    0.15    --  110.00 -57.00 -90.00   52
 16  \w     41.00  68.00   0.50    0.15    --  110.00 -57.00-150.00   54
 17  \w     40.00  67.00   0.50    0.15    --  110.00 -57.00-180.00   54
 18  \w    107.00 152.00   0.50    0.15    --  110.00  19.00  30.00   90
 19  \w     28.00 118.00   0.50    0.10    --   52.00  77.00 161.95  180
 20  \w     28.00 118.00   0.50    0.10    --   52.00  77.00 161.95  180
 21  \w     45.00 133.00   0.50    0.10    --   68.00  76.00 137.69  176
 22  \w     36.00 125.00   0.50    0.10    --   60.00  77.00  77.75  178
 23  \w     36.00 125.00   0.50    0.10    --   60.00  77.00  35.38  178
 24  \w     41.00 130.00   0.50    0.10    --   64.00  75.00  -7.80  178
 25  \w     41.00 130.00   0.50    0.10    --   64.00  75.00  -7.80  178
 26  \w     32.00 122.00   0.50    0.10    --   56.00  77.00-139.44  180
 27  \w     37.00 126.00   0.50    0.10    --   60.00  75.00-110.75  178
 28  \w     53.00  78.00   0.50    0.10    --   76.00  75.00-131.55   50
 29  \w     34.00 122.00   0.50    0.10    --   56.00  74.00-152.63  176
 30  \w     38.00 126.00   0.50    0.10    --   60.00  74.00 -55.96  176
 31  \w     54.00 142.00   0.50    0.10    --   76.00  74.00  15.31  176
 32  \w     34.00 122.00   0.50    0.10    --   56.00  74.00 127.67  176
 33  \w     46.00 134.00   0.50    0.10    --   68.00  74.00 125.80  176
 34  \w     38.00 126.00   0.50    0.10    --   60.00  74.00 -55.96  176
 35  \w    134.00 174.00   0.50    0.15    --  110.00  57.00-180.00   80
 36  \w     96.00 126.00   0.50    0.15    --  110.00  57.00-180.00   60
 37  \w     26.00 116.00   0.50    0.10    --   49.37  77.00   0.00  180
 38  \w     37.00 125.00   0.50    0.10    --   49.37  38.00-150.00  176
 39  \w     32.00 120.00   0.50    0.10    --   49.37  62.00 -90.29  176
 40  \w     37.00 125.00   0.50    0.10    --   49.37  19.00  30.00  176
 41  \w     37.00 125.00   0.50    0.10    --   49.37  19.00  30.00  176
 42  \w     34.00 121.00   0.50    0.10    --   49.37  57.00   0.00  174
 43  \w     34.00 121.00   0.50    0.10    --   49.37  57.00  90.00  174
 44  \w     32.00 120.00   0.50    0.10    --   49.37  62.00 125.29  176
 45  \w   -122.00 -38.00   0.50    0.10    --  -49.37 178.00 -30.00  168
 46  \w    -38.00  26.00   0.50    0.10    --  -49.37  38.00 -30.00  128
 47  \w    -70.00 -28.00   0.50    0.15    --  -88.50 125.00-150.00   84
 48  \w   -122.00 -38.00   0.50    0.10    --  -49.37 178.00 -30.00  168
 49  \w   -107.00 -81.00   0.50    0.15    --  -88.50  77.00 150.00   52
 50  \w    -67.00 -25.00   0.50    0.15    --  -88.50  77.00 150.00   84
 51  \w   -125.00 -36.00   0.50    0.10    --  -49.37 -38.00 150.00  178
 52  \w    -89.00 -64.00   0.50    0.15    --  -88.00 -77.00 125.22   50
 53  \w   -109.00 -60.00   0.50    0.15    --  -84.00 -77.00  64.44   98
 54  \w    -91.00 -65.00   0.50    0.15    --  -88.50 -77.00  30.99   52
 55  \w   -115.00 -26.00   0.50    0.10    --  -49.37 -77.00   0.00  178
 56  \w   -153.00-125.00   0.50    0.15    --  -88.50 -77.00  30.99   56
 57  \w    -91.00 -65.00   0.50    0.15    --  -88.50 -77.00  38.51   52
 58  \w   -142.00 -52.00   0.50    0.10    --  -76.00 -77.00 -19.24  180
 59  \w   -153.00 -64.00   0.50    0.15    --  -88.00 -77.00 -36.94  178
 60  \w   -103.00 -65.00   0.50    0.15    --  -88.50 -77.00 -90.00   76
 61  \w   -108.00 -65.00   0.50    0.15    --  -88.50 -77.00-120.00   86
 62  \w   -137.00-111.00   0.50    0.15    --  -88.50 -77.00 -90.00   52
 63  \w    -90.00 -65.00   0.50    0.15    --  -88.50 -76.00  -5.84   50
 64  \w    -94.00 -67.00   0.50    0.15    --  -88.50 -76.00 -14.88   54
 65  \w   -150.00 -97.00   0.50    0.15    --  -88.50 -77.00  38.51  106
 66  \w   -153.00 -65.00   0.50    0.15    --  -88.50 -76.00  79.32  176
 67  \w    -92.00 -66.00   0.50    0.15    --  -88.50 -77.00 120.00   52
 68  \w   -142.00-115.00   0.50    0.15    --  -88.50 -76.00  -5.84   54
 69  \w   -148.00-122.00   0.50    0.15    --  -88.50 -76.00 -14.88   52
 70  \w   -155.00-101.00   0.50    0.15    --  -88.50 -73.00 -61.81  108
 71  \w    -97.00 -68.00   0.50    0.15    --  -88.50 -73.00 -61.81   58
 72  \w   -134.00 -45.00   0.50    0.10    --  -68.00 -75.00-107.87  178
 73  \w   -150.00-124.00   0.50    0.15    --  -88.50 -76.00-160.04   52
 74  \w    -93.00 -65.00   0.50    0.15    --  -88.50 -76.00-160.04   56
 75  \w    -93.00 -67.00   0.50    0.15    --  -88.00 -71.00-140.60   52
 76  \w   -155.00-100.00   0.50    0.15    --  -88.00 -71.00-140.60  110
 77  \w   -112.00 -66.00   0.50    0.15    --  -88.00 -72.00-106.37   92
 78  \w    -95.00 -69.00   0.50    0.15    --  -88.50 -69.00 -82.72   52
 79  \w   -155.00-115.00   0.50    0.15    --  -88.50 -69.00 -82.72   80
 80  \w    -82.00 -57.00   0.50    0.10    --  -76.00 -69.00 -65.86   50
 81  \w   -127.00 -68.00   0.50    0.15    --  -88.50 -69.00  93.21  118
 82  \w    -86.00 -57.00   0.50    0.10    --  -76.00 -68.00 128.93   58
 83  \w    -86.00 -57.00   0.50    0.10    --  -76.00 -68.00 139.88   58
 84  \w    -93.00 -67.00   0.50    0.15    --  -88.50 -72.00 174.17   52
 85  \w   -155.00-113.00   0.50    0.15    --  -88.50 -72.00 174.17   84
 86  \w   -137.00-111.00   0.50    0.10    --  -76.00 -68.00 128.93   52
 87  \w    -98.00 -70.00   0.50    0.15    --  -88.50 -65.00  34.51   56
 88  \w   -159.00 -77.00   0.50    0.15    --  -88.50 -58.00 134.42  164
 89  \w   -148.00-114.00   0.50    0.15    --  -88.50 -65.00  -1.40   68
 90  \w    -95.00 -70.00   0.50    0.15    --  -88.50 -65.00  -1.40   50
 91  \w    -96.00 -70.00   0.50    0.15    --  -88.50 -64.00-160.28   52
;
_diffrn_measurement_device 'four-circle diffractometer'
_diffrn_measurement_device_type 'XtaLAB Synergy, Dualflex, Pilatus 300K'
_diffrn_measurement_method '\w scans'
_diffrn_orient_matrix_type 'CrysAlisPro convention (1999,Acta A55,543-557)'
_diffrn_orient_matrix_UB_11 -0.2658531000
_diffrn_orient_matrix_UB_12 0.0541101000
_diffrn_orient_matrix_UB_13 -0.0427446000
_diffrn_orient_matrix_UB_21 0.0424338000
_diffrn_orient_matrix_UB_22 -0.0276623000
_diffrn_orient_matrix_UB_23 -0.1082021000
_diffrn_orient_matrix_UB_31 -0.1585874000
_diffrn_orient_matrix_UB_32 -0.0980797000
_diffrn_orient_matrix_UB_33 0.0069213000
_diffrn_radiation_monochromator mirror
_diffrn_radiation_probe x-ray
_diffrn_radiation_type 'Cu K\a'
_diffrn_radiation_wavelength 1.54184
_diffrn_reflns_av_R_equivalents 0.0367
_diffrn_reflns_av_unetI/netI 0.0115
_diffrn_reflns_Laue_measured_fraction_full 1.000
_diffrn_reflns_Laue_measured_fraction_max 0.961
_diffrn_reflns_limit_h_max 6
_diffrn_reflns_limit_h_min -6
_diffrn_reflns_limit_k_max 16
_diffrn_reflns_limit_k_min -16
_diffrn_reflns_limit_l_max 17
_diffrn_reflns_limit_l_min -16
_diffrn_reflns_number 32924
_diffrn_reflns_point_group_measured_fraction_full 1.000
_diffrn_reflns_point_group_measured_fraction_max 0.961
_diffrn_reflns_theta_full 67.684
_diffrn_reflns_theta_max 80.013
_diffrn_reflns_theta_min 4.707
_diffrn_source 'micro-focus sealed X-ray tube'
_diffrn_source_type 'PhotonJet (Cu) X-ray Source'
_exptl_absorpt_coefficient_mu 1.400
_exptl_absorpt_correction_T_max 1.000
_exptl_absorpt_correction_T_min 0.830
_exptl_absorpt_correction_type gaussian
_exptl_absorpt_process_details
;
CrysAlisPro 1.171.43.144a (Rigaku Oxford Diffraction, 2024)
Numerical absorption correction based on gaussian integration over
a multifaceted crystal model
Empirical absorption correction using spherical harmonics,
implemented in SCALE3 ABSPACK scaling algorithm.
;
_exptl_crystal_colour 'clear light yellow'
_exptl_crystal_colour_lustre clear
_exptl_crystal_colour_modifier light
_exptl_crystal_colour_primary yellow
_exptl_crystal_density_diffrn 1.592
_exptl_crystal_description block
_exptl_crystal_F_000 436
_exptl_crystal_recrystallization_method 'Re-crystallisation from solvent: acetonitrile'
_exptl_crystal_size_max 0.118
_exptl_crystal_size_mid 0.083
_exptl_crystal_size_min 0.055
_refine_diff_density_max 0.245
_refine_diff_density_min -0.268
_refine_diff_density_rms 0.046
_refine_ls_extinction_method none
_refine_ls_goodness_of_fit_ref 1.056
_refine_ls_hydrogen_treatment mixed
_refine_ls_matrix_type full
_refine_ls_number_parameters 133
_refine_ls_number_reflns 1853
_refine_ls_number_restraints 2
_refine_ls_restrained_S_all 1.058
_refine_ls_R_factor_all 0.0339
_refine_ls_R_factor_gt 0.0317
_refine_ls_shift/su_max 0.000
_refine_ls_shift/su_mean 0.000
_refine_ls_structure_factor_coef Fsqd
_refine_ls_weighting_details 'w=1/[\s^2^(Fo^2^)+(0.0345P)^2^+0.4261P] where P=(Fo^2^+2Fc^2^)/3'
_refine_ls_weighting_scheme calc
_refine_ls_wR_factor_gt 0.0773
_refine_ls_wR_factor_ref 0.0788
_reflns_Friedel_coverage 0.000
_reflns_number_gt 1729
_reflns_number_total 1853
_reflns_threshold_expression 'I > 2\s(I)'
_cod_data_source_file d6sc03337g2.cif
_cod_data_source_block bm210126_1_1
_cod_database_code 1577429
_shelx_shelxl_version_number 2019/3
_chemical_oxdiff_formula C14H20F6N4O4
_shelx_space_group_comment
;
The symmetry employed for this shelxl refinement is uniquely defined
by the following loop, which should always be used as a source of
symmetry information in preference to the above space-group names.
They are only intended as comments.
;
_shelx_estimated_absorpt_t_max 0.921
_shelx_estimated_absorpt_t_min 0.850
_olex2_refinement_description
;
1. Fixed Uiso
 At 1.2 times of:
  All C(H,H) groups, All N(H) groups
2. Restrained distances
 N1-H1 = N2-H2
 0.93 with sigma of 0.02
3.a Secondary CH2 refined with riding coordinates:
 C5(H5A,H5B), C4(H4B,H4A), C2(H2A,H2B), C3(H3A,H3B)
;
_olex2_date_sample_data_collection 2026-01-26
_olex2_date_sample_submission 2026-01-26
_olex2_submission_original_sample_id bm210126_1_1
_olex2_submission_special_instructions 'No special instructions were received'
_oxdiff_exptl_absorpt_empirical_details
;
Empirical correction (ABSPACK) includes:
- Absorption correction using spherical harmonics
- Frame scaling
- Detector area scaling
;
_oxdiff_exptl_absorpt_empirical_full_max 1.253
_oxdiff_exptl_absorpt_empirical_full_min 0.853

loop_
_space_group_symop_operation_xyz
'x, y, z'
'-x, y+1/2, -z+1/2'
'-x, -y, -z'
'x, -y-1/2, z-1/2'

loop_
_atom_site_label
_atom_site_type_symbol
_atom_site_fract_x
_atom_site_fract_y
_atom_site_fract_z
_atom_site_U_iso_or_equiv
_atom_site_adp_type
_atom_site_occupancy
_atom_site_site_symmetry_order
_atom_site_calc_flag
_atom_site_refinement_flags_posn
_atom_site_refinement_flags_adp
_atom_site_refinement_flags_occupancy
_atom_site_disorder_assembly
_atom_site_disorder_group
F1A F 0.43204(18) 0.22313(6) 0.52514(6) 0.0356(2) Uani 1 1 d . . . . .
F2A F 0.07780(15) 0.20187(7) 0.41540(7) 0.0375(2) Uani 1 1 d . . . . .
F3A F 0.4046(2) 0.09627(6) 0.42554(7) 0.0418(2) Uani 1 1 d . . . . .
O2A O 0.50412(18) 0.21294(7) 0.27244(6) 0.0251(2) Uani 1 1 d . . . . .
O1A O 0.51232(19) 0.34600(6) 0.37583(7) 0.0268(2) Uani 1 1 d . . . . .
N1 N -0.11551(19) 0.43947(7) 0.27398(7) 0.0179(2) Uani 1 1 d D . . . .
H1 H -0.237(3) 0.4139(11) 0.3081(11) 0.021 Uiso 1 1 d D U . . .
N2 N 0.2146(2) 0.53346(8) 0.23805(7) 0.0187(2) Uani 1 1 d D . . . .
H2 H 0.311(3) 0.5898(10) 0.2383(11) 0.022 Uiso 1 1 d D U . . .
C1 C 0.0341(2) 0.51927(8) 0.29884(8) 0.0161(2) Uani 1 1 d . . . . .
C5 C -0.1004(2) 0.53821(8) 0.47327(8) 0.0174(2) Uani 1 1 d . . . . .
H5A H -0.134899 0.590199 0.522453 0.021 Uiso 1 1 calc R U . . .
H5B H -0.274558 0.504207 0.448885 0.021 Uiso 1 1 calc R U . . .
C2A C 0.4713(2) 0.25719(9) 0.35121(9) 0.0182(2) Uani 1 1 d . . . . .
C4 C 0.0020(2) 0.58860(9) 0.38360(9) 0.0198(2) Uani 1 1 d . . . . .
H4B H -0.126435 0.642374 0.357324 0.024 Uiso 1 1 calc R U . . .
H4A H 0.179330 0.620382 0.407997 0.024 Uiso 1 1 calc R U . . .
C2 C -0.0305(2) 0.38730(9) 0.18747(9) 0.0203(2) Uani 1 1 d . . . . .
H2A H -0.183706 0.379725 0.131341 0.024 Uiso 1 1 calc R U . . .
H2B H 0.045260 0.320402 0.207240 0.024 Uiso 1 1 calc R U . . .
C1A C 0.3488(2) 0.19407(9) 0.43009(9) 0.0208(3) Uani 1 1 d . . . . .
C3 C 0.1881(2) 0.45761(9) 0.15792(9) 0.0217(3) Uani 1 1 d . . . . .
H3A H 0.361304 0.421658 0.157286 0.026 Uiso 1 1 calc R U . . .
H3B H 0.129109 0.488033 0.090620 0.026 Uiso 1 1 calc R U . . .

loop_
_atom_site_aniso_label
_atom_site_aniso_U_11
_atom_site_aniso_U_22
_atom_site_aniso_U_33
_atom_site_aniso_U_23
_atom_site_aniso_U_13
_atom_site_aniso_U_12
F1A 0.0509(5) 0.0343(5) 0.0205(4) 0.0051(3) 0.0019(3) -0.0055(4)
F2A 0.0207(4) 0.0438(5) 0.0497(5) 0.0037(4) 0.0109(3) -0.0056(3)
F3A 0.0612(6) 0.0148(4) 0.0571(6) 0.0053(4) 0.0338(5) 0.0044(4)
O2A 0.0315(5) 0.0234(4) 0.0203(4) -0.0012(3) 0.0040(3) 0.0067(4)
O1A 0.0337(5) 0.0169(4) 0.0337(5) -0.0025(4) 0.0171(4) -0.0041(4)
N1 0.0193(5) 0.0177(5) 0.0175(5) -0.0020(4) 0.0062(4) -0.0023(4)
N2 0.0204(5) 0.0184(5) 0.0182(5) -0.0003(4) 0.0056(4) -0.0027(4)
C1 0.0180(5) 0.0148(5) 0.0152(5) 0.0034(4) 0.0013(4) 0.0020(4)
C5 0.0207(5) 0.0164(5) 0.0159(5) -0.0016(4) 0.0052(4) 0.0028(4)
C2A 0.0147(5) 0.0183(6) 0.0216(6) 0.0004(4) 0.0028(4) 0.0029(4)
C4 0.0275(6) 0.0139(5) 0.0182(5) 0.0000(4) 0.0050(4) 0.0007(4)
C2 0.0211(6) 0.0218(6) 0.0184(6) -0.0047(4) 0.0045(4) -0.0003(4)
C1A 0.0213(6) 0.0157(6) 0.0256(6) -0.0007(4) 0.0049(5) 0.0003(4)
C3 0.0220(6) 0.0256(6) 0.0186(6) -0.0040(5) 0.0064(4) -0.0011(5)

loop_
_atom_type_symbol
_atom_type_description
_atom_type_scat_dispersion_real
_atom_type_scat_dispersion_imag
_atom_type_scat_source
C C 0.0181 0.0091 'International Tables Vol C Tables 4.2.6.8 and 6.1.1.4'
H H 0.0000 0.0000 'International Tables Vol C Tables 4.2.6.8 and 6.1.1.4'
F F 0.0727 0.0534 'International Tables Vol C Tables 4.2.6.8 and 6.1.1.4'
N N 0.0311 0.0180 'International Tables Vol C Tables 4.2.6.8 and 6.1.1.4'
O O 0.0492 0.0322 'International Tables Vol C Tables 4.2.6.8 and 6.1.1.4'

loop_
_exptl_crystal_face_index_h
_exptl_crystal_face_index_k
_exptl_crystal_face_index_l
_exptl_crystal_face_perp_dist
0 0 1 0.0286
0 0 -1 0.0267
-2 0 1 0.0413
0 1 0 0.0595
0 -1 0 0.0587
0 2 1 0.0527
1 2 1 0.0595
1 0 1 0.0406
1 0 -1 0.0396
-2 -7 1 0.0644
-3 1 -4 0.0434
0 -8 3 0.0516
2 -7 -1 0.0556
-2 0 8 0.0437
-2 -7 -3 0.0626

loop_
_geom_angle_atom_site_label_1
_geom_angle_atom_site_label_2
_geom_angle_atom_site_label_3
_geom_angle
_geom_angle_site_symmetry_1
_geom_angle_site_symmetry_3
_geom_angle_publ_flag
C1 N1 H1 126.3(10) . . ?
C1 N1 C2 111.20(9) . . ?
C2 N1 H1 122.0(10) . . ?
C1 N2 H2 122.7(9) . . ?
C1 N2 C3 111.07(10) . . ?
C3 N2 H2 124.8(9) . . ?
N1 C1 N2 112.12(10) . . ?
N1 C1 C4 124.87(10) . . ?
N2 C1 C4 122.99(10) . . ?
C5 C5 H5A 109.1 3_566 . ?
C5 C5 H5B 109.1 3_566 . ?
C5 C5 C4 112.70(11) 3_566 . ?
H5A C5 H5B 107.8 . . ?
C4 C5 H5A 109.1 . . ?
C4 C5 H5B 109.1 . . ?
O2A C2A C1A 115.97(10) . . ?
O1A C2A O2A 130.02(11) . . ?
O1A C2A C1A 113.96(10) . . ?
C1 C4 C5 114.29(9) . . ?
C1 C4 H4B 108.7 . . ?
C1 C4 H4A 108.7 . . ?
C5 C4 H4B 108.7 . . ?
C5 C4 H4A 108.7 . . ?
H4B C4 H4A 107.6 . . ?
N1 C2 H2A 111.3 . . ?
N1 C2 H2B 111.3 . . ?
N1 C2 C3 102.51(9) . . ?
H2A C2 H2B 109.2 . . ?
C3 C2 H2A 111.3 . . ?
C3 C2 H2B 111.3 . . ?
F1A C1A F2A 105.96(10) . . ?
F1A C1A F3A 106.93(10) . . ?
F1A C1A C2A 113.22(10) . . ?
F2A C1A C2A 110.74(10) . . ?
F3A C1A F2A 106.35(10) . . ?
F3A C1A C2A 113.14(10) . . ?
N2 C3 C2 102.75(9) . . ?
N2 C3 H3A 111.2 . . ?
N2 C3 H3B 111.2 . . ?
C2 C3 H3A 111.2 . . ?
C2 C3 H3B 111.2 . . ?
H3A C3 H3B 109.1 . . ?

loop_
_geom_bond_atom_site_label_1
_geom_bond_atom_site_label_2
_geom_bond_distance
_geom_bond_site_symmetry_2
_geom_bond_publ_flag
F1A C1A 1.3327(14) . ?
F2A C1A 1.3403(14) . ?
F3A C1A 1.3388(14) . ?
O2A C2A 1.2412(14) . ?
O1A C2A 1.2393(15) . ?
N1 H1 0.881(13) . ?
N1 C1 1.3140(15) . ?
N1 C2 1.4689(14) . ?
N2 H2 0.894(13) . ?
N2 C1 1.3180(15) . ?
N2 C3 1.4659(15) . ?
C1 C4 1.4919(16) . ?
C5 C5 1.528(2) 3_566 ?
C5 H5A 0.9900 . ?
C5 H5B 0.9900 . ?
C5 C4 1.5311(16) . ?
C2A C1A 1.5488(16) . ?
C4 H4B 0.9900 . ?
C4 H4A 0.9900 . ?
C2 H2A 0.9900 . ?
C2 H2B 0.9900 . ?
C2 C3 1.5373(16) . ?
C3 H3A 0.9900 . ?
C3 H3B 0.9900 . ?

loop_
_geom_torsion_atom_site_label_1
_geom_torsion_atom_site_label_2
_geom_torsion_atom_site_label_3
_geom_torsion_atom_site_label_4
_geom_torsion
_geom_torsion_site_symmetry_1
_geom_torsion_site_symmetry_2
_geom_torsion_site_symmetry_3
_geom_torsion_site_symmetry_4
_geom_torsion_publ_flag
O2A C2A C1A F1A 149.72(10) . . . . ?
O2A C2A C1A F2A -91.43(12) . . . . ?
O2A C2A C1A F3A 27.86(15) . . . . ?
O1A C2A C1A F1A -32.74(14) . . . . ?
O1A C2A C1A F2A 86.11(12) . . . . ?
O1A C2A C1A F3A -154.60(11) . . . . ?
N1 C1 C4 C5 31.29(16) . . . . ?
N1 C2 C3 N2 5.62(11) . . . . ?
N2 C1 C4 C5 -150.65(11) . . . . ?
C1 N1 C2 C3 -4.94(12) . . . . ?
C1 N2 C3 C2 -4.98(12) . . . . ?
C5 C5 C4 C1 64.84(15) 3_566 . . . ?
C2 N1 C1 N2 2.05(13) . . . . ?
C2 N1 C1 C4 -179.72(10) . . . . ?
C3 N2 C1 N1 2.09(13) . . . . ?
C3 N2 C1 C4 -176.18(10) . . . . ?

loop_
_exptl_oxdiff_crystal_face_indexfrac_h
_exptl_oxdiff_crystal_face_indexfrac_k
_exptl_oxdiff_crystal_face_indexfrac_l
_exptl_oxdiff_crystal_face_x
_exptl_oxdiff_crystal_face_y
_exptl_oxdiff_crystal_face_z
-0.0005 -0.0013 0.9987 -0.0426 -0.1080 0.0071
0.0005 0.0013 -0.9987 0.0426 0.1080 -0.0071
-1.9980 0.0061 0.9856 0.4894 -0.1916 0.3231
0.0000 1.0000 -0.0003 0.0541 -0.0276 -0.0981
-0.0000 -1.0000 0.0003 -0.0541 0.0276 0.0981
0.0004 2.0028 1.0000 0.0655 -0.1636 -0.1896
0.9982 1.9917 1.0140 -0.2009 -0.1225 -0.3466
0.9994 -0.0080 1.0025 -0.3090 -0.0658 -0.1508
0.9997 0.0041 -0.9994 -0.2228 0.1504 -0.1659
-1.7005 -7.3772 1.0355 0.0087 0.0199 1.0004
-2.6324 0.9906 -3.8187 0.9167 0.2741 0.2939
0.2665 -7.9438 3.2563 -0.6399 -0.1213 0.7594
2.0606 -6.6762 -1.2325 -0.8564 0.4055 0.3195
-1.9159 -0.1400 7.7121 0.1721 -0.9119 0.3709
-1.6240 -6.5057 -3.0586 0.2105 0.4420 0.8745
